data_2204351
loop_
_publ_author_name
'Xin-Hua Li'
'Zu-Guang Li'
'Yu-Qing Zhu'

_publ_section_title
;
 4,4'-Bipyridinium bis(2-carboxybenzenesulfonate) dihydrate
;
_journal_issue 10
_journal_name_full 'Acta Crystallographica Section E'
_journal_page_first o1666
_journal_page_last o1667
_journal_paper_doi 10.1107/S1600536804021051
_journal_volume 60
_journal_year 2004
_chemical_formula_iupac 'C10 H10 N2 +, 2C7 H5 O5 S -, 2H2 O'
_chemical_formula_moiety 'C10 H10 N2 +, 2C7 H5 O5 S -, 2H2 O'
_chemical_formula_sum 'C24 H24 N2 O12 S2'
_chemical_formula_weight 596.57
_chemical_name_systematic
;
4,4'-Bipyridinium bis(2-caboxybenzenesulfonate) dihydrate
;
_space_group_IT_number 15
_symmetry_cell_setting monoclinic
_symmetry_space_group_name_Hall '-C 2yc'
_symmetry_space_group_name_H-M 'C 1 2/c 1'
_atom_sites_solution_hydrogens geom
_atom_sites_solution_primary direct
_atom_sites_solution_secondary difmap
_audit_creation_method SHELXL-97
_cell_angle_alpha 90.00
_cell_angle_beta 94.558(2)
_cell_angle_gamma 90.00
_cell_formula_units_Z 4
_cell_length_a 13.9733(13)
_cell_length_b 12.2519(13)
_cell_length_c 15.0884(14)
_cell_measurement_reflns_used 2537
_cell_measurement_temperature 298(2)
_cell_measurement_theta_max 25.2
_cell_measurement_theta_min 2.8
_cell_volume 2575.0(4)
_computing_cell_refinement 'SAINT (Bruker, 2002)'
_computing_data_collection 'SMART (Bruker, 2002)'
_computing_data_reduction SAINT
_computing_molecular_graphics 'XP (Bruker, 2002)'
_computing_publication_material SHELXL97
_computing_structure_refinement 'SHELXL97 (Sheldrick, 1997)'
_computing_structure_solution 'SHELXS97 (Sheldrick, 1997)'
_diffrn_ambient_temperature 298(2)
_diffrn_measured_fraction_theta_full 0.998
_diffrn_measured_fraction_theta_max 0.998
_diffrn_measurement_device_type 'Bruker APEX area-detector'
_diffrn_measurement_method '\f and \w'
_diffrn_radiation_monochromator graphite
_diffrn_radiation_source 'fine-focus sealed tube'
_diffrn_radiation_type MoK\a
_diffrn_radiation_wavelength 0.71073
_diffrn_reflns_av_R_equivalents 0.0182
_diffrn_reflns_av_sigmaI/netI 0.0192
_diffrn_reflns_limit_h_max 17
_diffrn_reflns_limit_h_min -17
_diffrn_reflns_limit_k_max 15
_diffrn_reflns_limit_k_min -14
_diffrn_reflns_limit_l_max 18
_diffrn_reflns_limit_l_min -10
_diffrn_reflns_number 7177
_diffrn_reflns_theta_full 25.99
_diffrn_reflns_theta_max 25.99
_diffrn_reflns_theta_min 2.21
_diffrn_standards_decay_% 0
_diffrn_standards_number 0
_exptl_absorpt_coefficient_mu 0.277
_exptl_absorpt_correction_T_max 0.901
_exptl_absorpt_correction_T_min 0.883
_exptl_absorpt_correction_type numerical
_exptl_absorpt_process_details '(SADABS; Bruker, 2002)'
_exptl_crystal_colour yellow
_exptl_crystal_density_diffrn 1.539
_exptl_crystal_density_method 'not measured'
_exptl_crystal_description block
_exptl_crystal_F_000 1240
_exptl_crystal_size_max 0.44
_exptl_crystal_size_mid 0.39
_exptl_crystal_size_min 0.38
_refine_diff_density_max 0.481
_refine_diff_density_min -0.342
_refine_ls_extinction_method none
_refine_ls_goodness_of_fit_ref 1.096
_refine_ls_hydrogen_treatment mixed
_refine_ls_matrix_type full
_refine_ls_number_parameters 188
_refine_ls_number_reflns 2537
_refine_ls_number_restraints 2
_refine_ls_restrained_S_all 1.096
_refine_ls_R_factor_all 0.0486
_refine_ls_R_factor_gt 0.0465
_refine_ls_shift/su_max 0.001
_refine_ls_shift/su_mean 0.000
_refine_ls_structure_factor_coef Fsqd
_refine_ls_weighting_details 'calc w = 1/[\s^2^(Fo^2^)+(0.0627P)^2^+2.2842P] where P = (Fo^2^+2Fc^2^)/3'
_refine_ls_weighting_scheme calc
_refine_ls_wR_factor_gt 0.1193
_refine_ls_wR_factor_ref 0.1211
_reflns_number_gt 2404
_reflns_number_total 2537
_reflns_threshold_expression I>2\s(I)
_cod_data_source_file hg6080.cif
_cod_data_source_block I
_cod_original_sg_symbol_Hall -C2yc
_cod_original_sg_symbol_H-M 'C 2/c'
_cod_database_code 2204351
_cod_database_fobs_code 2204351

loop_
_symmetry_equiv_pos_as_xyz
'x, y, z'
'-x, y, -z+1/2'
'x+1/2, y+1/2, z'
'-x+1/2, y+1/2, -z+1/2'
'-x, -y, -z'
'x, -y, z-1/2'
'-x+1/2, -y+1/2, -z'
'x+1/2, -y+1/2, z-1/2'

loop_
_atom_site_label
_atom_site_fract_x
_atom_site_fract_y
_atom_site_fract_z
_atom_site_U_iso_or_equiv
_atom_site_adp_type
_atom_site_calc_flag
_atom_site_refinement_flags
_atom_site_occupancy
_atom_site_type_symbol
O6 0.49945(13) 0.84960(15) 0.93713(12) 0.0601(5) Uani d D 1 O
S1 0.80462(3) 0.55624(4) 0.89446(3) 0.03862(18) Uani d . 1 S
O3 0.90826(11) 0.54881(15) 0.90877(11) 0.0617(5) Uani d . 1 O
O4 0.76700(10) 0.64241(12) 0.94773(9) 0.0470(4) Uani d . 1 O
C6 0.78157(13) 0.59633(16) 0.78143(12) 0.0361(4) Uani d . 1 C
O5 0.75742(14) 0.45253(13) 0.90348(11) 0.0595(5) Uani d . 1 O
O1 0.57657(12) 0.61682(13) 0.85009(11) 0.0555(4) Uani d . 1 O
O2 0.60758(11) 0.78830(12) 0.81260(12) 0.0566(4) Uani d . 1 O
H2A 0.5684 0.8028 0.8485 0.085 Uiso calc R 1 H
C11 0.69833(14) 0.65233(16) 0.75117(12) 0.0378(4) Uani d . 1 C
C12 0.62139(13) 0.68199(17) 0.81086(13) 0.0393(4) Uani d . 1 C
C7 0.84945(17) 0.57043(19) 0.72237(15) 0.0504(5) Uani d . 1 C
H7 0.9057 0.5346 0.7427 0.061 Uiso calc R 1 H
C10 0.68518(19) 0.68098(19) 0.66166(14) 0.0542(6) Uani d . 1 C
H10 0.6307 0.7198 0.6409 0.065 Uiso calc R 1 H
C9 0.7522(2) 0.6524(2) 0.60369(15) 0.0649(7) Uani d . 1 C
H9 0.7419 0.6704 0.5438 0.078 Uiso calc R 1 H
C8 0.8338(2) 0.5976(2) 0.63347(16) 0.0628(7) Uani d . 1 C
H8 0.8787 0.5787 0.5939 0.075 Uiso calc R 1 H
C3 0.97376(13) 0.87452(15) 0.79106(12) 0.0348(4) Uani d . 1 C
N1 0.87787(14) 0.87156(14) 0.94173(12) 0.0485(5) Uani d . 1 N
H1N 0.8476 0.8706 0.9892 0.058 Uiso calc R 1 H
C2 0.87423(15) 0.87569(18) 0.78644(14) 0.0458(5) Uani d . 1 C
H2 0.8390 0.8779 0.7315 0.055 Uiso calc R 1 H
C1 0.82797(16) 0.87362(19) 0.86349(16) 0.0510(5) Uani d . 1 C
H1 0.7612 0.8737 0.8606 0.061 Uiso calc R 1 H
C4 1.02277(16) 0.8726(2) 0.87479(14) 0.0508(5) Uani d . 1 C
H4 1.0895 0.8724 0.8802 0.061 Uiso calc R 1 H
C5 0.97290(18) 0.8709(2) 0.94948(15) 0.0572(6) Uani d . 1 C
H5 1.0058 0.8693 1.0055 0.069 Uiso calc R 1 H
H6A 0.5307(19) 0.867(3) 0.9831(13) 0.086 Uiso d D 1 H
H6B 0.467(2) 0.9037(18) 0.923(2) 0.086 Uiso d D 1 H

loop_
_atom_site_aniso_label
_atom_site_aniso_U_11
_atom_site_aniso_U_22
_atom_site_aniso_U_33
_atom_site_aniso_U_12
_atom_site_aniso_U_13
_atom_site_aniso_U_23
O6 0.0557(10) 0.0583(10) 0.0649(11) 0.0159(8) -0.0043(8) -0.0200(9)
S1 0.0387(3) 0.0455(3) 0.0316(3) 0.00856(19) 0.00212(19) -0.00105(18)
O3 0.0418(9) 0.0920(13) 0.0502(9) 0.0161(8) -0.0036(7) -0.0079(8)
O4 0.0497(8) 0.0549(9) 0.0378(7) 0.0039(7) 0.0123(6) -0.0075(6)
C6 0.0393(10) 0.0364(10) 0.0332(9) 0.0028(8) 0.0069(8) -0.0003(7)
O5 0.0829(12) 0.0475(9) 0.0464(9) -0.0048(8) -0.0057(8) 0.0092(7)
O1 0.0529(9) 0.0540(9) 0.0621(10) 0.0034(7) 0.0196(8) 0.0040(8)
O2 0.0508(9) 0.0437(9) 0.0768(12) 0.0116(7) 0.0140(8) -0.0030(8)
C11 0.0441(10) 0.0355(9) 0.0339(9) 0.0031(8) 0.0042(8) 0.0016(8)
C12 0.0344(9) 0.0437(11) 0.0391(10) 0.0061(8) -0.0017(8) -0.0003(8)
C7 0.0483(12) 0.0590(13) 0.0460(12) 0.0085(10) 0.0164(9) -0.0022(10)
C10 0.0710(15) 0.0508(13) 0.0402(11) 0.0111(11) 0.0010(10) 0.0085(10)
C9 0.101(2) 0.0616(15) 0.0331(11) 0.0041(14) 0.0147(12) 0.0090(10)
C8 0.0784(17) 0.0688(16) 0.0455(13) 0.0021(13) 0.0307(12) -0.0025(12)
C3 0.0362(9) 0.0313(9) 0.0379(10) -0.0008(7) 0.0090(8) 0.0007(7)
N1 0.0575(11) 0.0468(10) 0.0444(10) 0.0017(8) 0.0232(8) 0.0017(8)
C2 0.0389(10) 0.0548(12) 0.0444(11) 0.0010(9) 0.0075(9) -0.0033(9)
C1 0.0391(11) 0.0572(13) 0.0588(14) 0.0001(9) 0.0175(10) -0.0029(11)
C4 0.0414(11) 0.0715(15) 0.0401(11) 0.0014(10) 0.0071(9) 0.0044(10)
C5 0.0596(14) 0.0745(16) 0.0384(11) 0.0023(12) 0.0103(10) 0.0037(11)

loop_
_atom_type_symbol
_atom_type_description
_atom_type_scat_dispersion_real
_atom_type_scat_dispersion_imag
_atom_type_scat_source
C C 0.0033 0.0016 'International Tables Vol C Tables 4.2.6.8 and 6.1.1.4'
H H 0.0000 0.0000 'International Tables Vol C Tables 4.2.6.8 and 6.1.1.4'
N N 0.0061 0.0033 'International Tables Vol C Tables 4.2.6.8 and 6.1.1.4'
O O 0.0106 0.0060 'International Tables Vol C Tables 4.2.6.8 and 6.1.1.4'
S S 0.1246 0.1234 'International Tables Vol C Tables 4.2.6.8 and 6.1.1.4'

loop_
_geom_angle_atom_site_label_1
_geom_angle_atom_site_label_2
_geom_angle_atom_site_label_3
_geom_angle_site_symmetry_3
_geom_angle
_geom_angle_publ_flag
H6A O6 H6B . 105(3) ?
O5 S1 O3 . 112.92(11) yes
O5 S1 O4 . 113.59(10) yes
O3 S1 O4 . 111.39(10) yes
O5 S1 C6 . 106.51(9) ?
O3 S1 C6 . 105.23(10) ?
O4 S1 C6 . 106.51(9) ?
C7 C6 C11 . 119.76(18) ?
C7 C6 S1 . 118.10(16) ?
C11 C6 S1 . 122.14(14) ?
C12 O2 H2A . 109.5 ?
C10 C11 C6 . 118.90(18) ?
C10 C11 C12 . 118.36(18) ?
C6 C11 C12 . 122.74(17) ?
O1 C12 O2 . 124.42(19) yes
O1 C12 C11 . 124.19(19) yes
O2 C12 C11 . 111.37(17) yes
C8 C7 C6 . 120.2(2) ?
C8 C7 H7 . 119.9 ?
C6 C7 H7 . 119.9 ?
C9 C10 C11 . 120.5(2) ?
C9 C10 H10 . 119.7 ?
C11 C10 H10 . 119.7 ?
C8 C9 C10 . 120.5(2) ?
C8 C9 H9 . 119.8 ?
C10 C9 H9 . 119.8 ?
C9 C8 C7 . 120.1(2) ?
C9 C8 H8 . 120.0 ?
C7 C8 H8 . 120.0 ?
C2 C3 C4 . 117.76(18) ?
C2 C3 C3 2_756 121.1(2) ?
C4 C3 C3 2_756 121.1(2) ?
C1 N1 C5 . 122.20(18) yes
C1 N1 H1N . 118.9 ?
C5 N1 H1N . 118.9 ?
C1 C2 C3 . 119.6(2) ?
C1 C2 H2 . 120.2 ?
C3 C2 H2 . 120.2 ?
N1 C1 C2 . 120.3(2) yes
N1 C1 H1 . 119.8 ?
C2 C1 H1 . 119.8 ?
C5 C4 C3 . 120.1(2) ?
C5 C4 H4 . 119.9 ?
C3 C4 H4 . 119.9 ?
N1 C5 C4 . 119.9(2) yes
N1 C5 H5 . 120.0 ?
C4 C5 H5 . 120.0 ?

loop_
_geom_bond_atom_site_label_1
_geom_bond_atom_site_label_2
_geom_bond_site_symmetry_2
_geom_bond_distance
_geom_bond_publ_flag
O6 H6A . 0.817(10) ?
O6 H6B . 0.820(10) ?
S1 O5 . 1.4430(17) yes
S1 O3 . 1.4499(16) yes
S1 O4 . 1.4506(14) yes
S1 C6 . 1.7794(19) yes
C6 C7 . 1.389(3) ?
C6 C11 . 1.396(3) ?
O1 C12 . 1.200(3) yes
O2 C12 . 1.317(3) yes
O2 H2A . 0.8200 ?
C11 C10 . 1.393(3) ?
C11 C12 . 1.501(3) ?
C7 C8 . 1.383(3) ?
C7 H7 . 0.9300 ?
C10 C9 . 1.376(3) ?
C10 H10 . 0.9300 ?
C9 C8 . 1.367(4) ?
C9 H9 . 0.9300 ?
C8 H8 . 0.9300 ?
C3 C2 . 1.387(3) ?
C3 C4 . 1.389(3) ?
C3 C3 2_756 1.489(3) ?
N1 C1 . 1.323(3) yes
N1 C5 . 1.324(3) yes
N1 H1N . 0.8600 ?
C2 C1 . 1.375(3) ?
C2 H2 . 0.9300 ?
C1 H1 . 0.9300 ?
C4 C5 . 1.371(3) ?
C4 H4 . 0.9300 ?
C5 H5 . 0.9300 ?

loop_
_geom_hbond_atom_site_label_D
_geom_hbond_atom_site_label_H
_geom_hbond_atom_site_label_A
_geom_hbond_site_symmetry_A
_geom_hbond_distance_DH
_geom_hbond_distance_HA
_geom_hbond_distance_DA
_geom_hbond_angle_DHA
O6 H6B O3 3_455 0.820(10) 1.964(13) 2.771(3) 168(3)
O6 H6A O3 7_667 0.817(10) 2.058(14) 2.853(2) 164(3)
N1 H1N O1 7_667 0.86 2.57 3.158(3) 126
N1 H1N O4 7_667 0.86 1.93 2.729(2) 153
O2 H2A O6 . 0.82 1.80 2.613(2) 170

loop_
_geom_torsion_atom_site_label_1
_geom_torsion_atom_site_label_2
_geom_torsion_atom_site_label_3
_geom_torsion_atom_site_label_4
_geom_torsion_site_symmetry_1
_geom_torsion
O5 S1 C6 C7 . -94.48(19)
O3 S1 C6 C7 . 25.6(2)
O4 S1 C6 C7 . 143.98(17)
O5 S1 C6 C11 . 85.56(19)
O3 S1 C6 C11 . -154.33(17)
O4 S1 C6 C11 . -35.98(19)
C7 C6 C11 C10 . 0.1(3)
S1 C6 C11 C10 . -179.95(17)
C7 C6 C11 C12 . 179.3(2)
S1 C6 C11 C12 . -0.7(3)
C10 C11 C12 O1 . 118.3(2)
C6 C11 C12 O1 . -60.9(3)
C10 C11 C12 O2 . -59.9(3)
C6 C11 C12 O2 . 120.9(2)
C11 C6 C7 C8 . -1.5(3)
S1 C6 C7 C8 . 178.52(19)
C6 C11 C10 C9 . 1.4(3)
C12 C11 C10 C9 . -177.8(2)
C11 C10 C9 C8 . -1.6(4)
C10 C9 C8 C7 . 0.1(4)
C6 C7 C8 C9 . 1.4(4)
C4 C3 C2 C1 . -0.8(3)
C3 C3 C2 C1 2_756 178.80(15)
C5 N1 C1 C2 . -0.3(3)
C3 C2 C1 N1 . 0.6(3)
C2 C3 C4 C5 . 0.6(3)
C3 C3 C4 C5 2_756 -178.98(17)
C1 N1 C5 C4 . 0.1(4)
C3 C4 C5 N1 . -0.3(4)
